data_4322385
loop_
_publ_author_name
'Christine A. Goddard'
'R. H. Holm'

_publ_section_title
;
 Synthesis and Reactivity Aspects of the Bis(dithiolene) Chalcogenide
 Series [WIVQ(S2C2R2)2]2- (Q = O, S, Se)
;
_journal_name_full 'Inorganic Chemistry'
_journal_page_first 5389
_journal_page_last 5398
_journal_paper_doi 10.1021/ic9903329
_journal_volume 38
_journal_year 1999
_chemical_formula_sum 'C82 H99 N5 O S10 W2'
_chemical_formula_weight 1858.96
_chemical_name_systematic
;
 ?
;
_space_group_IT_number 2
_symmetry_cell_setting triclinic
_symmetry_space_group_name_Hall '-P 1'
_symmetry_space_group_name_H-M 'P -1'
_atom_sites_solution_hydrogens geom
_atom_sites_solution_primary direct
_atom_sites_solution_secondary difmap
_audit_creation_method SHELXL
_cell_angle_alpha 87.9620(10)
_cell_angle_beta 76.6010(10)
_cell_angle_gamma 79.4020(10)
_cell_formula_units_Z 2
_cell_length_a 11.7885(2)
_cell_length_b 15.9465(3)
_cell_length_c 23.7428(5)
_cell_measurement_temperature 213(2)
_cell_volume 4267.63(14)
_computing_cell_refinement 'Bruker SMART'
_computing_data_collection 'Bruker SMART'
_computing_data_reduction 'Bruker SHELXTL'
_computing_molecular_graphics 'Bruker SHELXTL'
_computing_publication_material 'Bruker SHELXTL'
_computing_structure_refinement 'SHELXL-93 (Sheldrick, 1993)'
_computing_structure_solution 'SHELXS-86 (Sheldrick, 1990)'
_diffrn_ambient_temperature 213(2)
_diffrn_measurement_method 'phi and omega scans'
_diffrn_radiation_monochromator graphite
_diffrn_radiation_source 'fine-focus sealed tube'
_diffrn_radiation_type MoK\a
_diffrn_radiation_wavelength 0.71073
_diffrn_reflns_av_R_equivalents 0.0479
_diffrn_reflns_av_sigmaI/netI 0.1068
_diffrn_reflns_limit_h_max 15
_diffrn_reflns_limit_h_min -12
_diffrn_reflns_limit_k_max 21
_diffrn_reflns_limit_k_min -20
_diffrn_reflns_limit_l_max 31
_diffrn_reflns_limit_l_min -22
_diffrn_reflns_number 23011
_diffrn_reflns_theta_max 25.00
_diffrn_reflns_theta_min 0.88
_exptl_absorpt_coefficient_mu 2.983
_exptl_absorpt_correction_type none
_exptl_crystal_density_diffrn 1.447
_exptl_crystal_F_000 1884
_refine_diff_density_max 2.135
_refine_diff_density_min -2.853
_refine_diff_density_rms 0.136
_refine_ls_extinction_method none
_refine_ls_goodness_of_fit_all 1.052
_refine_ls_goodness_of_fit_obs 1.318
_refine_ls_matrix_type full
_refine_ls_number_parameters 934
_refine_ls_number_reflns 14855
_refine_ls_number_restraints 0
_refine_ls_restrained_S_all 1.066
_refine_ls_restrained_S_obs 1.318
_refine_ls_R_factor_all 0.0830
_refine_ls_R_factor_obs 0.0428
_refine_ls_shift/esd_max -0.043
_refine_ls_shift/esd_mean 0.001
_refine_ls_structure_factor_coef Fsqd
_refine_ls_weighting_details
; 
 [0.00000+1.00000exp(2.00(sin\q/\l)^2^)]/
   [\s^2^(Fo^2^)+0.0000+0.0000*P+(0.0341P)^2^+0.0000sin\q/\l]
 where P = 0.33333Fo^2^ + 0.66667Fc^2^
;
_refine_ls_weighting_scheme calc
_refine_ls_wR_factor_all 0.1028
_refine_ls_wR_factor_obs 0.0936
_reflns_number_observed 8438
_reflns_number_total 14862
_reflns_observed_criterion >2sigma(I)
_cod_data_source_file ic9903329_7.cif
_cod_data_source_block cag25b
_cod_database_code 4322385

loop_
_symmetry_equiv_pos_as_xyz
'x, y, z'
'-x, -y, -z'

loop_
_atom_site_aniso_label
_atom_site_aniso_U_11
_atom_site_aniso_U_22
_atom_site_aniso_U_33
_atom_site_aniso_U_23
_atom_site_aniso_U_13
_atom_site_aniso_U_12
W1 0.0234(2) 0.0246(2) 0.0284(2) -0.00007(13) -0.01233(13) -0.00411(14)
W2 0.0294(2) 0.0347(2) 0.0265(2) -0.00351(15) -0.00900(14) -0.0061(2)
S1 0.0524(13) 0.0343(11) 0.0262(10) 0.0015(8) -0.0118(9) -0.0141(10)
S2 0.0283(10) 0.0289(10) 0.0286(10) -0.0007(7) -0.0055(8) -0.0063(8)
S3 0.0295(10) 0.0315(11) 0.0582(13) 0.0125(9) -0.0251(9) -0.0119(9)
S4 0.0243(9) 0.0301(10) 0.0334(10) 0.0009(8) -0.0123(7) -0.0074(8)
S5 0.0267(10) 0.0308(11) 0.0292(11) 0.0009(8) -0.0109(8) -0.0055(9)
S6 0.0354(11) 0.0448(13) 0.0308(10) 0.0030(9) -0.0033(8) -0.0037(9)
S7 0.0304(11) 0.0489(13) 0.0276(10) 0.0037(8) -0.0068(8) -0.0038(9)
S8 0.0310(11) 0.0455(12) 0.0308(10) -0.0080(8) -0.0061(8) -0.0134(9)
S9 0.0287(10) 0.0370(11) 0.0376(11) -0.0066(8) -0.0088(8) -0.0068(9)
S10 0.0363(12) 0.0415(13) 0.0268(11) 0.0007(9) -0.0089(9) -0.0142(10)
C1 0.022(4) 0.037(5) 0.034(4) 0.008(3) -0.017(3) -0.008(3)
C2 0.029(4) 0.034(4) 0.034(4) 0.003(3) -0.013(3) -0.004(3)
C3 0.034(4) 0.052(5) 0.031(4) 0.003(4) -0.012(3) -0.019(4)
C4 0.035(5) 0.059(6) 0.042(5) 0.013(4) -0.008(4) -0.010(4)
C5 0.043(5) 0.063(6) 0.029(4) -0.004(4) -0.007(4) -0.006(5)
C6 0.050(5) 0.055(6) 0.034(5) -0.017(4) -0.017(4) -0.007(4)
C7 0.028(4) 0.054(6) 0.037(5) -0.005(4) -0.008(3) -0.011(4)
C8 0.019(4) 0.039(5) 0.045(5) -0.008(4) -0.012(3) -0.007(4)
C9 0.026(4) 0.034(5) 0.041(5) 0.000(3) -0.012(3) -0.006(4)
C10 0.036(5) 0.037(5) 0.052(5) 0.001(4) -0.009(4) -0.001(4)
C11 0.062(6) 0.040(6) 0.070(7) -0.021(5) -0.006(5) 0.005(5)
C12 0.083(7) 0.028(5) 0.073(7) -0.003(4) -0.031(6) -0.010(5)
C13 0.057(6) 0.044(6) 0.074(7) 0.003(5) -0.015(5) -0.026(5)
C14 0.044(5) 0.039(5) 0.053(5) -0.008(4) -0.007(4) -0.010(4)
C15 0.024(4) 0.031(4) 0.023(4) 0.006(3) -0.008(3) -0.010(3)
C16 0.024(4) 0.027(4) 0.040(4) 0.001(3) -0.017(3) -0.002(3)
C17 0.036(5) 0.046(5) 0.036(4) 0.013(4) -0.017(3) -0.007(4)
C18 0.040(5) 0.058(6) 0.051(5) 0.023(4) -0.025(4) -0.014(4)
C19 0.026(5) 0.084(8) 0.078(7) 0.029(6) -0.026(5) -0.016(5)
C20 0.035(5) 0.079(7) 0.063(6) 0.027(5) -0.015(4) -0.023(5)
C21 0.031(4) 0.041(5) 0.040(5) 0.010(4) -0.014(3) -0.009(4)
C22 0.025(4) 0.040(5) 0.024(4) 0.004(3) -0.010(3) -0.009(4)
C23 0.029(4) 0.034(4) 0.039(4) 0.006(3) -0.020(3) -0.005(4)
C24 0.044(5) 0.039(5) 0.049(5) 0.006(4) -0.020(4) -0.013(4)
C25 0.070(7) 0.041(6) 0.100(8) 0.026(5) -0.041(6) -0.021(6)
C26 0.078(8) 0.031(6) 0.129(10) 0.014(6) -0.055(7) -0.012(6)
C27 0.061(7) 0.040(6) 0.111(9) -0.007(6) -0.033(6) 0.009(5)
C28 0.050(6) 0.037(5) 0.059(6) 0.000(4) -0.015(4) -0.004(4)
C29 0.045(5) 0.031(5) 0.034(5) -0.002(3) -0.014(4) 0.000(4)
C30 0.051(5) 0.037(5) 0.028(4) -0.001(3) -0.011(4) 0.000(4)
C31 0.069(7) 0.055(7) 0.061(7) -0.008(5) -0.007(5) -0.003(6)
C32 0.115(11) 0.046(7) 0.089(9) -0.015(6) -0.015(8) 0.019(7)
C33 0.084(9) 0.088(10) 0.058(7) -0.001(6) 0.002(6) 0.038(8)
C34 0.049(6) 0.100(10) 0.049(6) 0.003(6) 0.000(5) 0.007(6)
C35 0.040(5) 0.057(6) 0.043(5) 0.003(4) -0.005(4) 0.007(4)
C36 0.028(4) 0.035(4) 0.036(4) -0.001(3) -0.013(3) -0.005(3)
C37 0.038(5) 0.039(5) 0.030(4) -0.005(3) -0.006(3) -0.004(4)
C38 0.054(6) 0.054(6) 0.058(6) 0.011(5) -0.018(5) -0.023(5)
C39 0.107(9) 0.056(7) 0.062(7) 0.012(5) -0.023(6) -0.046(7)
C40 0.119(10) 0.043(6) 0.044(6) 0.007(4) -0.029(6) -0.009(6)
C41 0.059(6) 0.045(6) 0.051(6) 0.002(4) -0.018(5) 0.012(5)
C42 0.044(5) 0.048(5) 0.039(5) -0.001(4) -0.011(4) -0.008(4)
C43 0.036(5) 0.029(4) 0.025(4) 0.000(3) -0.011(3) -0.002(4)
C44 0.030(4) 0.035(5) 0.037(4) -0.008(3) -0.010(3) -0.005(4)
C45 0.074(7) 0.065(7) 0.040(5) -0.007(5) -0.010(5) -0.036(6)
C46 0.080(8) 0.074(8) 0.058(7) -0.001(5) -0.009(5) -0.043(6)
C47 0.075(7) 0.061(7) 0.074(7) -0.013(5) -0.022(6) -0.034(6)
C48 0.058(6) 0.050(6) 0.052(6) -0.015(4) -0.025(5) -0.010(5)
C49 0.048(5) 0.033(5) 0.036(4) -0.001(3) -0.017(4) -0.008(4)
C50 0.033(4) 0.034(5) 0.029(4) -0.009(3) -0.008(3) -0.011(4)
C51 0.030(4) 0.036(5) 0.029(4) -0.006(3) -0.009(3) -0.009(4)
C52 0.035(5) 0.049(6) 0.042(5) 0.002(4) -0.009(4) -0.005(4)
C53 0.049(6) 0.045(6) 0.064(6) -0.019(5) -0.019(5) 0.004(5)
C54 0.031(5) 0.080(8) 0.058(6) -0.032(5) -0.008(4) -0.003(5)
C55 0.038(5) 0.072(7) 0.041(5) -0.011(4) -0.002(4) -0.017(5)
C56 0.034(5) 0.051(6) 0.045(5) -0.005(4) -0.010(4) -0.016(4)
N1 0.035(4) 0.055(5) 0.035(4) 0.002(3) -0.014(3) -0.007(3)
C57 0.071(7) 0.045(6) 0.040(5) 0.001(4) -0.024(4) -0.001(5)
C58 0.086(8) 0.055(7) 0.071(7) 0.000(5) -0.007(6) -0.025(6)
C59 0.049(5) 0.064(6) 0.041(5) 0.002(4) -0.023(4) 0.002(5)
C60 0.101(9) 0.101(9) 0.040(6) -0.021(6) -0.017(5) 0.009(7)
C61 0.034(5) 0.090(8) 0.060(6) 0.003(5) -0.016(4) -0.015(5)
C62 0.078(9) 0.151(13) 0.101(10) 0.056(9) -0.035(7) -0.065(9)
C63 0.039(5) 0.048(6) 0.051(6) -0.006(4) -0.009(4) -0.007(4)
C64 0.070(7) 0.078(8) 0.046(6) -0.014(5) -0.006(5) -0.029(6)
N2 0.031(4) 0.041(4) 0.048(4) -0.008(3) -0.014(3) -0.004(3)
C65A 0.046(10) 0.033(10) 0.033(9) -0.015(7) 0.003(7) -0.012(8)
C67A 0.035(9) 0.036(10) 0.052(10) -0.009(8) -0.025(8) -0.008(7)
C69A 0.053(10) 0.026(8) 0.018(7) 0.000(6) -0.003(6) -0.002(8)
C71A 0.032(8) 0.041(10) 0.027(8) 0.001(7) -0.013(6) -0.007(7)
C65B 0.089(16) 0.065(14) 0.041(11) 0.001(9) -0.023(10) -0.009(12)
C67B 0.043(11) 0.070(14) 0.050(11) -0.012(9) -0.008(8) 0.008(10)
C69B 0.064(13) 0.098(17) 0.045(11) -0.005(10) -0.023(10) -0.047(12)
C71B 0.057(13) 0.060(15) 0.104(18) -0.009(12) -0.015(12) -0.007(11)
C66 0.125(12) 0.046(8) 0.298(23) 0.075(11) -0.106(13) -0.011(8)
C68 0.031(5) 0.099(9) 0.067(7) -0.012(6) -0.010(4) -0.010(5)
C70 0.057(7) 0.115(10) 0.076(8) 0.011(7) 0.016(6) -0.037(7)
C72 0.055(6) 0.061(7) 0.100(9) 0.018(6) -0.020(6) 0.009(5)
N3 0.097(9) 0.070(8) 0.236(15) 0.022(9) -0.070(9) -0.037(7)
C73 0.068(8) 0.069(9) 0.156(13) 0.014(8) -0.052(8) -0.016(7)
C74 0.144(14) 0.078(11) 0.255(21) 0.016(11) -0.121(14) -0.025(10)
N4 0.358(32) 0.175(19) 0.206(21) 0.013(14) 0.136(20) -0.001(19)
C75 0.188(19) 0.087(11) 0.082(11) 0.011(9) -0.048(11) -0.005(13)
C76 0.192(18) 0.113(13) 0.087(11) 0.009(9) -0.073(11) -0.021(12)
O1 0.164(11) 0.123(9) 0.154(10) 0.038(7) -0.073(9) -0.042(8)
C77 0.201(25) 0.434(45) 0.273(30) 0.234(30) -0.182(24) -0.132(28)
C78 0.211(28) 0.255(29) 0.248(31) 0.160(24) -0.032(22) -0.096(24)
C79 0.166(22) 0.240(29) 0.427(43) -0.006(25) -0.161(25) -0.105(21)
C80 0.113(14) 0.159(19) 0.310(30) -0.092(19) -0.111(17) 0.041(13)

loop_
_atom_site_label
_atom_site_type_symbol
_atom_site_fract_x
_atom_site_fract_y
_atom_site_fract_z
_atom_site_U_iso_or_equiv
_atom_site_thermal_displace_type
_atom_site_occupancy
_atom_site_calc_flag
_atom_site_refinement_flags
_atom_site_disorder_group
W1 W 0.05367(3) 0.00032(2) 0.051191(13) 0.02443(9) Uani 1 d . .
W2 W 0.45548(3) -0.00385(2) 0.445741(13) 0.02963(10) Uani 1 d . .
S1 S -0.0397(2) 0.02287(13) 0.15357(8) 0.0364(5) Uani 1 d . .
S2 S 0.0511(2) 0.14920(12) 0.06150(7) 0.0286(4) Uani 1 d . .
S3 S 0.2590(2) -0.02046(13) 0.05918(9) 0.0367(5) Uani 1 d . .
S4 S 0.0916(2) -0.14998(12) 0.06970(8) 0.0280(4) Uani 1 d . .
S5 S -0.1210(2) -0.04225(12) 0.04408(8) 0.0281(4) Uani 1 d . .
S6 S 0.2682(2) 0.08989(13) 0.47744(8) 0.0383(5) Uani 1 d . .
S7 S 0.4485(2) 0.08862(13) 0.36113(8) 0.0362(5) Uani 1 d . .
S8 S 0.3716(2) -0.12141(13) 0.42249(8) 0.0349(5) Uani 1 d . .
S9 S 0.6181(2) -0.07931(13) 0.37497(8) 0.0339(4) Uani 1 d . .
S10 S 0.6150(2) 0.05158(14) 0.45999(8) 0.0337(5) Uani 1 d . .
C1 C -0.0414(6) 0.1259(5) 0.1744(3) 0.029(2) Uani 1 d . .
C2 C -0.0920(6) 0.1468(5) 0.2371(3) 0.031(2) Uani 1 d . .
C3 C -0.1976(7) 0.1235(5) 0.2661(3) 0.037(2) Uani 1 d . .
H3A H -0.2362(7) 0.0917(5) 0.2463(3) 0.044 Uiso 1 calc R .
C4 C -0.2475(7) 0.1456(6) 0.3232(3) 0.046(2) Uani 1 d . .
H4A H -0.3198(7) 0.1294(6) 0.3416(3) 0.055 Uiso 1 calc R .
C5 C -0.1933(7) 0.1910(6) 0.3537(3) 0.046(2) Uani 1 d . .
H5A H -0.2280(7) 0.2066(6) 0.3926(3) 0.055 Uiso 1 calc R .
C6 C -0.0858(7) 0.2134(5) 0.3259(3) 0.045(2) Uani 1 d . .
H6A H -0.0466(7) 0.2436(5) 0.3463(3) 0.054 Uiso 1 calc R .
C7 C -0.0363(7) 0.1916(5) 0.2688(3) 0.039(2) Uani 1 d . .
H7A H 0.0365(7) 0.2072(5) 0.2507(3) 0.047 Uiso 1 calc R .
C8 C -0.0044(6) 0.1841(5) 0.1333(3) 0.033(2) Uani 1 d . .
C9 C -0.0083(6) 0.2763(5) 0.1429(3) 0.033(2) Uani 1 d . .
C10 C -0.1070(7) 0.3272(5) 0.1782(3) 0.042(2) Uani 1 d . .
H10A H -0.1727(7) 0.3029(5) 0.1968(3) 0.051 Uiso 1 calc R .
C11 C -0.1081(9) 0.4125(6) 0.1857(4) 0.060(3) Uani 1 d . .
H11A H -0.1748(9) 0.4457(6) 0.2097(4) 0.072 Uiso 1 calc R .
C12 C -0.0141(9) 0.4504(6) 0.1589(4) 0.059(3) Uani 1 d . .
H12A H -0.0158(9) 0.5088(6) 0.1644(4) 0.071 Uiso 1 calc R .
C13 C 0.0821(8) 0.4010(6) 0.1239(4) 0.056(3) Uani 1 d . .
H13A H 0.1470(8) 0.4261(6) 0.1054(4) 0.068 Uiso 1 calc R .
C14 C 0.0862(7) 0.3149(5) 0.1152(4) 0.045(2) Uani 1 d . .
H14A H 0.1528(7) 0.2825(5) 0.0906(4) 0.054 Uiso 1 calc R .
C15 C 0.3083(6) -0.1257(4) 0.0754(3) 0.025(2) Uani 1 d . .
C16 C 0.4318(6) -0.1463(4) 0.0830(3) 0.029(2) Uani 1 d . .
C17 C 0.4613(7) -0.1944(5) 0.1301(3) 0.038(2) Uani 1 d . .
H17A H 0.4012(7) -0.2108(5) 0.1595(3) 0.046 Uiso 1 calc R .
C18 C 0.5782(7) -0.2174(6) 0.1332(4) 0.047(2) Uani 1 d . .
H18A H 0.5968(7) -0.2478(6) 0.1655(4) 0.056 Uiso 1 calc R .
C19 C 0.6671(7) -0.1970(6) 0.0904(4) 0.060(3) Uani 1 d . .
H19A H 0.7465(7) -0.2180(6) 0.0914(4) 0.073 Uiso 1 calc R .
C20 C 0.6412(7) -0.1457(6) 0.0457(4) 0.057(3) Uani 1 d . .
H20A H 0.7024(7) -0.1285(6) 0.0174(4) 0.068 Uiso 1 calc R .
C21 C 0.5234(6) -0.1195(5) 0.0428(3) 0.036(2) Uani 1 d . .
H21A H 0.5056(6) -0.0827(5) 0.0130(3) 0.043 Uiso 1 calc R .
C22 C 0.2351(6) -0.1834(5) 0.0801(3) 0.029(2) Uani 1 d . .
C23 C 0.2694(6) -0.2770(5) 0.0889(3) 0.032(2) Uani 1 d . .
C24 C 0.1968(7) -0.3217(5) 0.1281(3) 0.042(2) Uani 1 d . .
H24A H 0.1234(7) -0.2926(5) 0.1492(3) 0.051 Uiso 1 calc R .
C25 C 0.2295(9) -0.4086(6) 0.1371(5) 0.066(3) Uani 1 d . .
H25A H 0.1808(9) -0.4372(6) 0.1654(5) 0.079 Uiso 1 calc R .
C26 C 0.3326(10) -0.4514(6) 0.1046(5) 0.074(3) Uani 1 d . .
H26A H 0.3538(10) -0.5105(6) 0.1098(5) 0.089 Uiso 1 calc R .
C27 C 0.4058(9) -0.4110(6) 0.0646(5) 0.070(3) Uani 1 d . .
H27A H 0.4777(9) -0.4415(6) 0.0430(5) 0.084 Uiso 1 calc R .
C28 C 0.3733(8) -0.3234(6) 0.0558(4) 0.049(2) Uani 1 d . .
H28A H 0.4224(8) -0.2957(6) 0.0272(4) 0.059 Uiso 1 calc R .
C29 C 0.2473(7) 0.1720(5) 0.4278(3) 0.037(2) Uani 1 d . .
C30 C 0.1384(7) 0.2384(5) 0.4479(3) 0.039(2) Uani 1 d . .
C31 C 0.1483(9) 0.3231(6) 0.4488(4) 0.064(3) Uani 1 d . .
H31A H 0.2229(9) 0.3391(6) 0.4364(4) 0.077 Uiso 1 calc R .
C32 C 0.0467(12) 0.3857(7) 0.4684(5) 0.089(4) Uani 1 d . .
H32A H 0.0534(12) 0.4435(7) 0.4689(5) 0.106 Uiso 1 calc R .
C33 C -0.0609(11) 0.3626(8) 0.4864(4) 0.087(4) Uani 1 d . .
H33A H -0.1284(11) 0.4046(8) 0.4994(4) 0.104 Uiso 1 calc R .
C34 C -0.0726(9) 0.2779(8) 0.4861(4) 0.070(3) Uani 1 d . .
H34A H -0.1471(9) 0.2620(8) 0.4993(4) 0.085 Uiso 1 calc R .
C35 C 0.0272(7) 0.2174(6) 0.4659(3) 0.050(2) Uani 1 d . .
H35A H 0.0192(7) 0.1600(6) 0.4644(3) 0.059 Uiso 1 calc R .
C36 C 0.3280(6) 0.1717(5) 0.3780(3) 0.032(2) Uani 1 d . .
C37 C 0.3221(7) 0.2414(5) 0.3335(3) 0.036(2) Uani 1 d . .
C38 C 0.4136(8) 0.2857(6) 0.3147(4) 0.053(2) Uani 1 d . .
H38A H 0.4845(8) 0.2692(6) 0.3271(4) 0.063 Uiso 1 calc R .
C39 C 0.4024(11) 0.3542(6) 0.2779(4) 0.071(3) Uani 1 d . .
H39A H 0.4639(11) 0.3857(6) 0.2671(4) 0.085 Uiso 1 calc R .
C40 C 0.3006(11) 0.3766(6) 0.2566(4) 0.068(3) Uani 1 d . .
H40A H 0.2932(11) 0.4229(6) 0.2314(4) 0.081 Uiso 1 calc R .
C41 C 0.2113(8) 0.3306(6) 0.2729(4) 0.054(2) Uani 1 d . .
H41A H 0.1429(8) 0.3446(6) 0.2581(4) 0.065 Uiso 1 calc R .
C42 C 0.2214(7) 0.2639(5) 0.3107(3) 0.043(2) Uani 1 d . .
H42A H 0.1594(7) 0.2328(5) 0.3214(3) 0.052 Uiso 1 calc R .
C43 C 0.4646(7) -0.1795(5) 0.3633(3) 0.030(2) Uani 1 d . .
C44 C 0.4157(6) -0.2484(5) 0.3423(3) 0.034(2) Uani 1 d . .
C45 C 0.3660(8) -0.3066(6) 0.3807(4) 0.057(3) Uani 1 d . .
H45A H 0.3637(8) -0.3023(6) 0.4203(4) 0.068 Uiso 1 calc R .
C46 C 0.3195(9) -0.3712(7) 0.3613(4) 0.068(3) Uani 1 d . .
H46A H 0.2879(9) -0.4109(7) 0.3877(4) 0.082 Uiso 1 calc R .
C47 C 0.3195(9) -0.3776(6) 0.3034(4) 0.066(3) Uani 1 d . .
H47A H 0.2873(9) -0.4209(6) 0.2904(4) 0.079 Uiso 1 calc R .
C48 C 0.3670(8) -0.3199(6) 0.2654(4) 0.051(2) Uani 1 d . .
H48A H 0.3676(8) -0.3240(6) 0.2259(4) 0.061 Uiso 1 calc R .
C49 C 0.4138(7) -0.2560(5) 0.2842(3) 0.037(2) Uani 1 d . .
H49A H 0.4451(7) -0.2166(5) 0.2573(3) 0.045 Uiso 1 calc R .
C50 C 0.5735(7) -0.1596(5) 0.3409(3) 0.031(2) Uani 1 d . .
C51 C 0.6670(6) -0.2057(5) 0.2932(3) 0.031(2) Uani 1 d . .
C52 C 0.6953(7) -0.2939(5) 0.2906(3) 0.042(2) Uani 1 d . .
H52A H 0.6546(7) -0.3261(5) 0.3198(3) 0.051 Uiso 1 calc R .
C53 C 0.7831(8) -0.3359(6) 0.2456(4) 0.053(2) Uani 1 d . .
H53A H 0.8008(8) -0.3958(6) 0.2443(4) 0.063 Uiso 1 calc R .
C54 C 0.8439(7) -0.2893(7) 0.2030(4) 0.057(3) Uani 1 d . .
H54A H 0.9032(7) -0.3173(7) 0.1726(4) 0.068 Uiso 1 calc R .
C55 C 0.8175(7) -0.2019(6) 0.2052(4) 0.051(2) Uani 1 d . .
H55A H 0.8577(7) -0.1701(6) 0.1756(4) 0.061 Uiso 1 calc R .
C56 C 0.7306(7) -0.1593(6) 0.2514(3) 0.042(2) Uani 1 d . .
H56A H 0.7160(7) -0.0994(6) 0.2537(3) 0.050 Uiso 1 calc R .
N1 N 0.0398(6) -0.0975(4) 0.3399(3) 0.041(2) Uani 1 d . .
C57 C 0.0381(8) -0.1826(6) 0.3696(4) 0.052(2) Uani 1 d . .
H57A H 0.0557(8) -0.1777(6) 0.4076(4) 0.062 Uiso 1 calc R .
H57B H 0.1024(8) -0.2245(6) 0.3470(4) 0.062 Uiso 1 calc R .
C58 C -0.0760(9) -0.2170(6) 0.3783(4) 0.071(3) Uani 1 d . .
H58A H -0.0674(9) -0.2716(6) 0.3977(4) 0.106 Uiso 1 calc R .
H58B H -0.0934(9) -0.2242(6) 0.3410(4) 0.106 Uiso 1 calc R .
H58C H -0.1402(9) -0.1772(6) 0.4019(4) 0.106 Uiso 1 calc R .
C59 C 0.0075(8) -0.0985(6) 0.2814(3) 0.051(2) Uani 1 d . .
H59A H 0.0082(8) -0.0419(6) 0.2640(3) 0.061 Uiso 1 calc R .
H59B H -0.0735(8) -0.1098(6) 0.2875(3) 0.061 Uiso 1 calc R .
C60 C 0.0906(10) -0.1648(7) 0.2389(4) 0.084(4) Uani 1 d . .
H60A H 0.0650(10) -0.1619(7) 0.2028(4) 0.126 Uiso 1 calc R .
H60B H 0.0889(10) -0.2213(7) 0.2552(4) 0.126 Uiso 1 calc R .
H60C H 0.1707(10) -0.1533(7) 0.2317(4) 0.126 Uiso 1 calc R .
C61 C 0.1628(7) -0.0784(7) 0.3333(4) 0.060(3) Uani 1 d . .
H61A H 0.2193(7) -0.1238(7) 0.3097(4) 0.072 Uiso 1 calc R .
H61B H 0.1807(7) -0.0806(7) 0.3717(4) 0.072 Uiso 1 calc R .
C62 C 0.1833(10) 0.0069(9) 0.3061(5) 0.103(5) Uani 1 d . .
H62A H 0.2646(10) 0.0130(9) 0.3038(5) 0.155 Uiso 1 calc R .
H62B H 0.1298(10) 0.0527(9) 0.3297(5) 0.155 Uiso 1 calc R .
H62C H 0.1685(10) 0.0094(9) 0.2675(5) 0.155 Uiso 1 calc R .
C63 C -0.0526(7) -0.0284(6) 0.3755(4) 0.046(2) Uani 1 d . .
H63A H -0.0588(7) 0.0233(6) 0.3521(4) 0.056 Uiso 1 calc R .
H63B H -0.1296(7) -0.0469(6) 0.3832(4) 0.056 Uiso 1 calc R .
C64 C -0.0298(8) -0.0060(6) 0.4322(4) 0.063(3) Uani 1 d . .
H64A H -0.0934(8) 0.0383(6) 0.4514(4) 0.095 Uiso 1 calc R .
H64B H 0.0449(8) 0.0142(6) 0.4253(4) 0.095 Uiso 1 calc R .
H64C H -0.0261(8) -0.0562(6) 0.4565(4) 0.095 Uiso 1 calc R .
N2 N 0.5081(6) 0.1497(4) 0.1371(3) 0.040(2) Uani 1 d . .
C65A C 0.5530(15) 0.0599(10) 0.1166(6) 0.038(4) Uani 0.50 d P 1
H65A H 0.6211(15) 0.0561(10) 0.0834(6) 0.046 Uiso 0.50 calc PR 1
H65B H 0.4909(15) 0.0349(10) 0.1059(6) 0.046 Uiso 0.50 calc PR 1
C67A C 0.6078(13) 0.1938(10) 0.1456(7) 0.038(4) Uani 0.50 d P 1
H67A H 0.5755(13) 0.2545(10) 0.1535(7) 0.045 Uiso 0.50 calc PR 1
H67B H 0.6346(13) 0.1696(10) 0.1798(7) 0.045 Uiso 0.50 calc PR 1
C69A C 0.4138(13) 0.1598(9) 0.1881(6) 0.034(4) Uani 0.50 d P 1
H69A H 0.3872(13) 0.2205(9) 0.1978(6) 0.040 Uiso 0.50 calc PR 1
H69B H 0.4424(13) 0.1311(9) 0.2207(6) 0.040 Uiso 0.50 calc PR 1
C71A C 0.4619(13) 0.1948(10) 0.0837(6) 0.032(3) Uani 0.50 d P 1
H71A H 0.5262(13) 0.1859(10) 0.0488(6) 0.039 Uiso 0.50 calc PR 1
H71B H 0.3969(13) 0.1688(10) 0.0771(6) 0.039 Uiso 0.50 calc PR 1
C65B C 0.5342(19) 0.1148(13) 0.1969(8) 0.064(6) Uani 0.50 d P 2
H65C H 0.4615(19) 0.1195(13) 0.2275(8) 0.077 Uiso 0.50 calc PR 2
H65D H 0.5909(19) 0.1438(13) 0.2092(8) 0.077 Uiso 0.50 calc PR 2
C67B C 0.6108(15) 0.1306(13) 0.0915(8) 0.057(5) Uani 0.50 d P 2
H67C H 0.5881(15) 0.1418(13) 0.0544(8) 0.068 Uiso 0.50 calc PR 2
H67D H 0.6441(15) 0.0697(13) 0.0926(8) 0.068 Uiso 0.50 calc PR 2
C69B C 0.4097(16) 0.1035(14) 0.1271(8) 0.063(6) Uani 0.50 d P 2
H69C H 0.3866(16) 0.1242(14) 0.0913(8) 0.075 Uiso 0.50 calc PR 2
H69D H 0.4406(16) 0.0421(14) 0.1226(8) 0.075 Uiso 0.50 calc PR 2
C71B C 0.4566(18) 0.2395(13) 0.1520(10) 0.074(6) Uani 0.50 d P 2
H71C H 0.5144(18) 0.2672(13) 0.1644(10) 0.089 Uiso 0.50 calc PR 2
H71D H 0.3864(18) 0.2428(13) 0.1840(10) 0.089 Uiso 0.50 calc PR 2
C66 C 0.5937(12) 0.0108(7) 0.1771(7) 0.150(7) Uani 1 d . .
H66A H 0.6250(12) -0.0484(7) 0.1685(7) 0.224 Uiso 0.50 d PR .
H66B H 0.6531(12) 0.0372(7) 0.1874(7) 0.224 Uiso 0.50 d PR .
H66C H 0.5255(12) 0.0160(7) 0.2089(7) 0.224 Uiso 0.50 d PR .
H66D H 0.6138(12) -0.0202(7) 0.2099(7) 0.224 Uiso 0.50 d PR .
H66E H 0.5380(12) -0.0151(7) 0.1633(7) 0.224 Uiso 0.50 d PR .
H66F H 0.6641(12) 0.0098(7) 0.1470(7) 0.224 Uiso 0.50 d PR .
C68 C 0.7134(7) 0.1862(7) 0.0950(4) 0.066(3) Uani 1 d . .
H68A H 0.7703(7) 0.2166(7) 0.1040(4) 0.098 Uiso 0.50 d PR .
H68B H 0.7487(7) 0.1272(7) 0.0880(4) 0.098 Uiso 0.50 d PR .
H68C H 0.6892(7) 0.2101(7) 0.0611(4) 0.098 Uiso 0.50 d PR .
H68D H 0.7802(7) 0.1704(7) 0.0631(4) 0.098 Uiso 0.50 d PR .
H68E H 0.6817(7) 0.2458(7) 0.0928(4) 0.098 Uiso 0.50 d PR .
H68F H 0.7381(7) 0.1751(7) 0.1308(4) 0.098 Uiso 0.50 d PR .
C70 C 0.3013(9) 0.1186(8) 0.1774(4) 0.085(4) Uani 1 d . .
H70A H 0.2389(9) 0.1254(8) 0.2119(4) 0.128 Uiso 0.50 d PR .
H70B H 0.2725(9) 0.1477(8) 0.1459(4) 0.128 Uiso 0.50 d PR .
H70C H 0.3272(9) 0.0590(8) 0.1680(4) 0.128 Uiso 0.50 d PR .
H70D H 0.2439(9) 0.0875(8) 0.1699(4) 0.128 Uiso 0.50 d PR .
H70E H 0.3215(9) 0.1000(8) 0.2133(4) 0.128 Uiso 0.50 d PR .
H70F H 0.2686(9) 0.1785(8) 0.1798(4) 0.128 Uiso 0.50 d PR .
C72 C 0.4190(8) 0.2891(6) 0.0945(5) 0.074(3) Uani 1 d . .
H72A H 0.3929(8) 0.3145(6) 0.0614(5) 0.112 Uiso 0.50 d PR .
H72B H 0.3542(8) 0.2977(6) 0.1280(5) 0.112 Uiso 0.50 d PR .
H72C H 0.4822(8) 0.3150(6) 0.1011(5) 0.112 Uiso 0.50 d PR .
H72D H 0.3851(8) 0.3476(6) 0.1045(5) 0.112 Uiso 0.50 d PR .
H72E H 0.4888(8) 0.2865(6) 0.0638(5) 0.112 Uiso 0.50 d PR .
H72F H 0.3624(8) 0.2622(6) 0.0821(5) 0.112 Uiso 0.50 d PR .
N3 N -0.3991(10) 0.4084(7) 0.1389(6) 0.126(5) Uani 1 d . .
C73 C -0.3797(11) 0.4722(9) 0.1406(6) 0.093(4) Uani 1 d . .
C74 C -0.3572(13) 0.5591(9) 0.1430(7) 0.146(7) Uani 1 d . .
H74A H -0.4011(13) 0.5854(9) 0.1797(7) 0.176 Uiso 1 d R .
H74B H -0.3824(13) 0.5922(9) 0.1116(7) 0.176 Uiso 1 d R .
H74C H -0.2731(13) 0.5573(9) 0.1393(7) 0.176 Uiso 1 d R .
N4 N 0.1009(22) 0.3970(13) -0.0500(9) 0.286(16) Uani 1 d . .
C75 C 0.0090(19) 0.3856(10) -0.0253(7) 0.119(6) Uani 1 d . .
C76 C -0.1063(14) 0.3704(9) 0.0119(6) 0.125(6) Uani 1 d . .
H76C H -0.1523(14) 0.4239(9) 0.0291(6) 0.150 Uiso 1 d R .
H76A H -0.0911(14) 0.3307(9) 0.0423(6) 0.150 Uiso 1 d R .
H76B H -0.1502(14) 0.3467(9) -0.0115(6) 0.150 Uiso 1 d R .
O1 O 0.8006(12) -0.5025(7) 0.3369(5) 0.140(4) Uani 1 d . .
C77 C 0.9030(21) -0.5020(19) 0.3539(11) 0.278(19) Uani 1 d . .
H77A H 0.8782(21) -0.4808(19) 0.3939(11) 0.333 Uiso 1 calc R .
H77B H 0.9391(21) -0.5621(19) 0.3560(11) 0.333 Uiso 1 calc R .
C78 C 0.7102(22) -0.5453(17) 0.3585(10) 0.238(14) Uani 1 d . .
H78A H 0.7471(22) -0.6056(17) 0.3588(10) 0.286 Uiso 1 calc R .
H78B H 0.6807(22) -0.5275(17) 0.3991(10) 0.286 Uiso 1 calc R .
C79 C 0.6185(19) -0.5438(17) 0.3387(12) 0.253(15) Uani 1 d . .
H79A H 0.5683(19) -0.5798(17) 0.3622(12) 0.380 Uiso 1 calc R .
H79B H 0.6422(19) -0.5647(17) 0.2991(12) 0.380 Uiso 1 calc R .
H79C H 0.5752(19) -0.4857(17) 0.3397(12) 0.380 Uiso 1 calc R .
C80 C 0.9934(15) -0.4620(12) 0.3282(9) 0.190(11) Uani 1 d . .
H80A H 1.0549(15) -0.4730(12) 0.3499(9) 0.285 Uiso 1 calc R .
H80B H 0.9644(15) -0.4011(12) 0.3274(9) 0.285 Uiso 1 calc R .
H80C H 1.0258(15) -0.4834(12) 0.2890(9) 0.285 Uiso 1 calc R .
C84 C 0.4226(26) 0.2633(16) 0.5073(13) 0.089(8) Uiso 0.50 d P 1
H84C H 0.4912(26) 0.2380(16) 0.4780(13) 0.106 Uiso 0.50 d PR 1
H84A H 0.3554(26) 0.2374(16) 0.5053(13) 0.106 Uiso 0.50 d PR 1
H84B H 0.4398(26) 0.2537(16) 0.5453(13) 0.106 Uiso 0.50 d PR 1
N5A N 0.3571(34) 0.4496(28) 0.4857(16) 0.210(16) Uiso 0.50 d P 1
C83 C 0.3864(38) 0.3783(32) 0.4946(19) 0.171(16) Uiso 0.50 d P 1
C81 C 0.4934(30) 0.2915(21) 0.4802(13) 0.111(10) Uiso 0.50 d P 2
N5B N 0.5822(40) 0.3236(27) 0.4729(17) 0.242(18) Uiso 0.50 d P 2
C82 C 0.3768(26) 0.2924(23) 0.5308(13) 0.121(12) Uiso 0.50 d P 2
H82C H 0.3263(26) 0.2578(23) 0.5193(13) 0.145 Uiso 0.50 calc PR 2
H82A H 0.3342(26) 0.3506(23) 0.5379(13) 0.145 Uiso 0.50 calc PR 2
H82B H 0.3992(26) 0.2695(23) 0.5659(13) 0.145 Uiso 0.50 calc PR 2

loop_
_atom_type_symbol
_atom_type_description
_atom_type_scat_dispersion_real
_atom_type_scat_dispersion_imag
_atom_type_scat_source
C C 0.0033 0.0016 'International Tables Vol C Tables 4.2.6.8 and 6.1.1.4'
H H 0.0000 0.0000 'International Tables Vol C Tables 4.2.6.8 and 6.1.1.4'
N N 0.0061 0.0033 'International Tables Vol C Tables 4.2.6.8 and 6.1.1.4'
O O 0.0106 0.0060 'International Tables Vol C Tables 4.2.6.8 and 6.1.1.4'
S S 0.1246 0.1234 'International Tables Vol C Tables 4.2.6.8 and 6.1.1.4'
W W -0.8490 6.8722 'International Tables Vol C Tables 4.2.6.8 and 6.1.1.4'

loop_
_geom_angle_atom_site_label_1
_geom_angle_atom_site_label_2
_geom_angle_atom_site_label_3
_geom_angle
_geom_angle_site_symmetry_1
_geom_angle_site_symmetry_3
_geom_angle_publ_flag
S5 W1 S5 100.19(6) . 2 ?
S5 W1 S2 118.15(6) . . ?
S5 W1 S2 77.27(6) 2 . ?
S5 W1 S4 76.96(6) . . ?
S5 W1 S4 116.35(6) 2 . ?
S2 W1 S4 158.87(6) . . ?
S5 W1 S3 155.64(7) . . ?
S5 W1 S3 86.79(7) 2 . ?
S2 W1 S3 86.10(6) . . ?
S4 W1 S3 79.03(6) . . ?
S5 W1 S1 85.60(7) . . ?
S5 W1 S1 155.27(7) 2 . ?
S2 W1 S1 78.82(6) . . ?
S4 W1 S1 88.36(6) . . ?
S3 W1 S1 97.82(7) . . ?
S5 W1 W1 50.20(5) . 2 ?
S5 W1 W1 49.99(5) 2 2 ?
S2 W1 W1 101.25(5) . 2 ?
S4 W1 W1 99.84(4) . 2 ?
S3 W1 W1 131.69(5) . 2 ?
S1 W1 W1 130.49(5) . 2 ?
S10 W2 S10 99.56(6) . 2_656 ?
S10 W2 S9 77.32(7) . . ?
S10 W2 S9 125.25(7) 2_656 . ?
S10 W2 S6 113.54(7) . . ?
S10 W2 S6 77.01(7) 2_656 . ?
S9 W2 S6 154.70(7) . . ?
S10 W2 S8 150.84(7) . . ?
S10 W2 S8 80.89(7) 2_656 . ?
S9 W2 S8 78.81(6) . . ?
S6 W2 S8 95.10(7) . . ?
S10 W2 S7 89.61(7) . . ?
S10 W2 S7 155.29(7) 2_656 . ?
S9 W2 S7 79.05(7) . . ?
S6 W2 S7 78.29(6) . . ?
S8 W2 S7 102.07(7) . . ?
S10 W2 W2 50.31(5) . 2_656 ?
S10 W2 W2 49.25(5) 2_656 2_656 ?
S9 W2 W2 106.37(5) . 2_656 ?
S6 W2 W2 97.55(5) . 2_656 ?
S8 W2 W2 123.18(5) . 2_656 ?
S7 W2 W2 134.72(5) . 2_656 ?
C1 S1 W1 110.8(2) . . ?
C8 S2 W1 112.0(3) . . ?
C15 S3 W1 110.5(2) . . ?
C22 S4 W1 111.3(3) . . ?
W1 S5 W1 79.81(6) . 2 ?
C29 S6 W2 111.6(3) . . ?
C36 S7 W2 109.7(3) . . ?
C43 S8 W2 111.1(3) . . ?
C50 S9 W2 111.0(2) . . ?
W2 S10 W2 80.44(6) . 2_656 ?
C8 C1 C2 124.3(7) . . ?
C8 C1 S1 119.6(6) . . ?
C2 C1 S1 116.0(5) . . ?
C3 C2 C7 117.1(7) . . ?
C3 C2 C1 121.2(7) . . ?
C7 C2 C1 121.7(6) . . ?
C4 C3 C2 121.6(7) . . ?
C5 C4 C3 120.9(8) . . ?
C4 C5 C6 118.5(8) . . ?
C7 C6 C5 120.5(8) . . ?
C6 C7 C2 121.3(7) . . ?
C1 C8 C9 126.6(7) . . ?
C1 C8 S2 118.4(6) . . ?
C9 C8 S2 115.0(6) . . ?
C14 C9 C10 118.2(7) . . ?
C14 C9 C8 120.0(7) . . ?
C10 C9 C8 121.7(7) . . ?
C11 C10 C9 120.2(8) . . ?
C12 C11 C10 121.6(8) . . ?
C13 C12 C11 118.3(8) . . ?
C12 C13 C14 121.7(8) . . ?
C13 C14 C9 120.0(8) . . ?
C22 C15 C16 124.3(7) . . ?
C22 C15 S3 119.9(5) . . ?
C16 C15 S3 115.8(5) . . ?
C21 C16 C17 117.4(6) . . ?
C21 C16 C15 120.6(6) . . ?
C17 C16 C15 122.0(6) . . ?
C18 C17 C16 120.0(7) . . ?
C19 C18 C17 121.3(8) . . ?
C18 C19 C20 120.1(8) . . ?
C19 C20 C21 119.3(8) . . ?
C16 C21 C20 121.5(7) . . ?
C15 C22 C23 125.3(6) . . ?
C15 C22 S4 119.2(6) . . ?
C23 C22 S4 115.3(5) . . ?
C24 C23 C28 117.3(7) . . ?
C24 C23 C22 121.7(7) . . ?
C28 C23 C22 121.0(7) . . ?
C23 C24 C25 121.8(8) . . ?
C26 C25 C24 119.1(9) . . ?
C25 C26 C27 121.5(9) . . ?
C26 C27 C28 119.5(9) . . ?
C23 C28 C27 120.8(8) . . ?
C36 C29 C30 126.5(7) . . ?
C36 C29 S6 119.0(6) . . ?
C30 C29 S6 114.4(6) . . ?
C31 C30 C35 118.4(8) . . ?
C31 C30 C29 119.7(8) . . ?
C35 C30 C29 121.9(8) . . ?
C30 C31 C32 120.0(10) . . ?
C33 C32 C31 119.9(11) . . ?
C32 C33 C34 120.9(10) . . ?
C35 C34 C33 118.6(10) . . ?
C34 C35 C30 122.1(9) . . ?
C29 C36 C37 123.5(7) . . ?
C29 C36 S7 120.5(6) . . ?
C37 C36 S7 116.0(5) . . ?
C38 C37 C42 117.8(8) . . ?
C38 C37 C36 121.7(7) . . ?
C42 C37 C36 120.5(7) . . ?
C37 C38 C39 120.9(9) . . ?
C38 C39 C40 120.3(9) . . ?
C41 C40 C39 119.4(9) . . ?
C40 C41 C42 120.2(9) . . ?
C41 C42 C37 121.4(8) . . ?
C50 C43 C44 125.7(7) . . ?
C50 C43 S8 119.2(6) . . ?
C44 C43 S8 115.1(5) . . ?
C45 C44 C49 117.4(7) . . ?
C45 C44 C43 120.5(7) . . ?
C49 C44 C43 122.0(7) . . ?
C46 C45 C44 120.8(8) . . ?
C47 C46 C45 120.6(9) . . ?
C48 C47 C46 119.0(9) . . ?
C47 C48 C49 120.9(8) . . ?
C48 C49 C44 121.3(8) . . ?
C43 C50 C51 126.4(7) . . ?
C43 C50 S9 118.6(5) . . ?
C51 C50 S9 114.7(5) . . ?
C56 C51 C52 118.7(7) . . ?
C56 C51 C50 119.2(7) . . ?
C52 C51 C50 122.1(7) . . ?
C51 C52 C53 121.2(8) . . ?
C54 C53 C52 119.8(9) . . ?
C55 C54 C53 119.7(8) . . ?
C54 C55 C56 120.6(8) . . ?
C51 C56 C55 119.9(8) . . ?
C57 N1 C61 106.9(7) . . ?
C57 N1 C63 110.6(6) . . ?
C61 N1 C63 110.9(7) . . ?
C57 N1 C59 111.6(7) . . ?
C61 N1 C59 111.2(6) . . ?
C63 N1 C59 105.7(6) . . ?
N1 C57 C58 116.2(8) . . ?
N1 C59 C60 113.9(7) . . ?
N1 C61 C62 115.9(8) . . ?
C64 C63 N1 115.9(7) . . ?
C67B N2 C71B 118.9(12) . . ?
C69A N2 C65A 114.7(9) . . ?
C69A N2 C67A 110.0(9) . . ?
C65A N2 C67A 112.0(10) . . ?
C67B N2 C69B 110.5(11) . . ?
C71B N2 C69B 109.0(12) . . ?
C67B N2 C65B 111.1(12) . . ?
C71B N2 C65B 101.0(12) . . ?
C69B N2 C65B 105.1(11) . . ?
C69A N2 C71A 110.0(9) . . ?
C65A N2 C71A 102.9(9) . . ?
C67A N2 C71A 106.8(9) . . ?
N2 C65A C66 101.9(10) . . ?
C68 C67A N2 115.0(10) . . ?
N2 C69A C70 110.2(10) . . ?
C72 C71A N2 111.2(10) . . ?
N2 C65B C66 99.1(11) . . ?
N2 C67B C68 113.3(12) . . ?
C70 C69B N2 111.4(12) . . ?
N2 C71B C72 109.3(14) . . ?
N3 C73 C74 178.3(15) . . ?
N4 C75 C76 174.5(23) . . ?
C77 O1 C78 130.5(17) . . ?
C80 C77 O1 127.7(18) . . ?
C79 C78 O1 126.3(23) . . ?
N5A C83 C84 175.7(47) . . ?
N5B C81 C82 135.5(35) . . ?

loop_
_geom_bond_atom_site_label_1
_geom_bond_atom_site_label_2
_geom_bond_distance
_geom_bond_site_symmetry_2
_geom_bond_publ_flag
W1 S5 2.327(2) . ?
W1 S5 2.334(2) 2 ?
W1 S2 2.389(2) . ?
W1 S4 2.400(2) . ?
W1 S3 2.433(2) . ?
W1 S1 2.434(2) . ?
W1 W1 2.9904(6) 2 ?
W2 S10 2.315(2) . ?
W2 S10 2.351(2) 2_656 ?
W2 S9 2.398(2) . ?
W2 S6 2.402(2) . ?
W2 S8 2.410(2) . ?
W2 S7 2.457(2) . ?
W2 W2 3.0131(6) 2_656 ?
S1 C1 1.728(8) . ?
S2 C8 1.749(8) . ?
S3 C15 1.733(7) . ?
S4 C22 1.749(7) . ?
S5 W1 2.334(2) 2 ?
S6 C29 1.752(8) . ?
S7 C36 1.737(7) . ?
S8 C43 1.743(7) . ?
S9 C50 1.757(7) . ?
S10 W2 2.351(2) 2_656 ?
C1 C8 1.375(10) . ?
C1 C2 1.494(10) . ?
C2 C3 1.385(9) . ?
C2 C7 1.395(10) . ?
C3 C4 1.378(10) . ?
C4 C5 1.371(11) . ?
C5 C6 1.389(11) . ?
C6 C7 1.377(10) . ?
C8 C9 1.487(10) . ?
C9 C14 1.391(10) . ?
C9 C10 1.401(10) . ?
C10 C11 1.376(11) . ?
C11 C12 1.375(12) . ?
C12 C13 1.371(12) . ?
C13 C14 1.387(11) . ?
C15 C22 1.357(9) . ?
C15 C16 1.484(9) . ?
C16 C21 1.387(9) . ?
C16 C17 1.408(10) . ?
C17 C18 1.378(10) . ?
C18 C19 1.358(11) . ?
C19 C20 1.373(12) . ?
C20 C21 1.391(11) . ?
C22 C23 1.493(10) . ?
C23 C24 1.384(10) . ?
C23 C28 1.388(10) . ?
C24 C25 1.390(12) . ?
C25 C26 1.356(14) . ?
C26 C27 1.357(13) . ?
C27 C28 1.400(12) . ?
C29 C36 1.335(10) . ?
C29 C30 1.500(10) . ?
C30 C31 1.378(12) . ?
C30 C35 1.380(11) . ?
C31 C32 1.408(14) . ?
C32 C33 1.35(2) . ?
C33 C34 1.382(15) . ?
C34 C35 1.378(12) . ?
C36 C37 1.509(10) . ?
C37 C38 1.377(10) . ?
C37 C42 1.400(11) . ?
C38 C39 1.380(12) . ?
C39 C40 1.390(14) . ?
C40 C41 1.368(13) . ?
C41 C42 1.372(11) . ?
C43 C50 1.361(10) . ?
C43 C44 1.482(10) . ?
C44 C45 1.390(11) . ?
C44 C49 1.394(10) . ?
C45 C46 1.390(12) . ?
C46 C47 1.381(13) . ?
C47 C48 1.368(12) . ?
C48 C49 1.378(10) . ?
C50 C51 1.490(9) . ?
C51 C56 1.380(10) . ?
C51 C52 1.385(10) . ?
C52 C53 1.396(11) . ?
C53 C54 1.376(12) . ?
C54 C55 1.372(12) . ?
C55 C56 1.411(10) . ?
N1 C57 1.507(10) . ?
N1 C61 1.508(10) . ?
N1 C63 1.521(10) . ?
N1 C59 1.526(10) . ?
C57 C58 1.513(12) . ?
C59 C60 1.528(11) . ?
C61 C62 1.521(14) . ?
C63 C64 1.499(11) . ?
N2 C67B 1.42(2) . ?
N2 C69A 1.433(14) . ?
N2 C71B 1.47(2) . ?
N2 C65A 1.49(2) . ?
N2 C67A 1.530(15) . ?
N2 C69B 1.55(2) . ?
N2 C65B 1.58(2) . ?
N2 C71A 1.59(2) . ?
C65A C66 1.74(2) . ?
C67A C68 1.51(2) . ?
C69A C70 1.66(2) . ?
C71A C72 1.51(2) . ?
C65B C66 1.71(2) . ?
C67B C68 1.64(2) . ?
C69B C70 1.52(2) . ?
C71B C72 1.66(2) . ?
N3 C73 1.087(14) . ?
C73 C74 1.46(2) . ?
N4 C75 1.15(2) . ?
C75 C76 1.50(2) . ?
O1 C77 1.36(2) . ?
O1 C78 1.36(2) . ?
C77 C80 1.35(2) . ?
C78 C79 1.27(3) . ?
C84 C83 1.84(6) . ?
N5A C83 1.15(5) . ?
C81 N5B 1.22(4) . ?
C81 C82 1.60(4) . ?
